data_4104202
loop_
_publ_author_name
'Hakan Usta'
'Chad Risko'
'Zhiming Wang'
'Hui Huang'
'Murat K. Deliomeroglu'
'Aleksandr Zhukhovitskiy'
'Antonio Facchetti'
'Tobin J. Marks'

_publ_section_title
;
 Design, Synthesis, and Characterization of Ladder-Type Molecules and
 Polymers. Air-Stable, Solution-Processablen-Channel and Ambipolar
 Semiconductors for Thin-Film Transistors via Experiment and Theory
;
_journal_name_full 'Journal of the American Chemical Society'
_journal_page_first 5586
_journal_page_last 5608
_journal_paper_doi 10.1021/ja809555c
_journal_volume 131
_journal_year 2009
_chemical_formula_sum 'C59 H66 O2 S2'
_space_group_IT_number 2
_symmetry_cell_setting triclinic
_symmetry_Int_Tables_number 2
_symmetry_space_group_name_Hall '-P 1'
_symmetry_space_group_name_H-M 'P -1'
_cell_angle_alpha 112.53(3)
_cell_angle_beta 110.86(3)
_cell_angle_gamma 90.76(3)
_cell_formula_units_Z 2
_cell_length_a 12.13(3)
_cell_length_b 13.84(4)
_cell_length_c 16.24(4)
_cell_volume 2318(11)
_cod_data_source_file ja809555c_si_002.cif
_cod_data_source_block unsorted
_cod_original_cell_volume 2317.55
_cod_database_code 4104202

loop_
_symmetry_equiv_pos_site_id
_symmetry_equiv_pos_as_xyz
1 x,y,z
2 -x,-y,-z

loop_
_atom_site_label
_atom_site_type_symbol
_atom_site_fract_x
_atom_site_fract_y
_atom_site_fract_z
S1 S 0.2083(2) 0.53619(18) 0.34029(16)
S2 S 1.2832(3) 1.2271(2) 1.74640(18)
O1 O 0.3952(6) 0.9083(4) 0.8354(4)
O2 O 0.9022(5) 1.1265(4) 1.3947(4)
C1 C 0.0828(8) 0.5661(6) 0.2729(6)
H1 H 0.0414 0.5271 0.2050
C2 C 0.0484(8) 0.6505(6) 0.3259(6)
H2 H -0.0192 0.6797 0.3002
C3 C 0.1249(8) 0.6913(6) 0.4248(6)
H3 H 0.1120 0.7495 0.4735
C4 C 0.2193(8) 0.6391(5) 0.4440(5)
C5 C 0.3189(8) 0.6614(6) 0.5371(6)
C6 C 0.3268(8) 0.7444(6) 0.6240(5)
H6 H 0.2666 0.7876 0.6241
C7 C 0.4212(8) 0.7624(6) 0.7079(5)
C8 C 0.4497(8) 0.8421(6) 0.8093(6)
C9 C 0.5673(8) 0.8239(6) 0.8697(6)
C10 C 0.6348(8) 0.8787(6) 0.9676(5)
H10 H 0.6114 0.9369 1.0086
C11 C 0.7409(8) 0.8410(5) 1.0012(5)
C12 C 0.7747(8) 0.7552(6) 0.9427(6)
C13 C 0.7090(8) 0.7035(6) 0.8446(5)
H13 H 0.7348 0.6477 0.8034
C14 C 0.6014(8) 0.7387(6) 0.8095(5)
C15 C 0.5118(8) 0.6997(6) 0.7098(6)
C16 C 0.5065(9) 0.6212(8) 0.6275(7)
H16 H 0.5693 0.5810 0.6271
C17 C 0.4058(9) 0.5993(7) 0.5414(6)
H17 H 0.3980 0.5394 0.4844
C18 C 0.8311(8) 0.8783(6) 1.1023(6)
C19 C 0.8340(8) 0.9597(6) 1.1847(6)
H19 H 0.7737 1.0029 1.1835
C20 C 0.9289(7) 0.9761(6) 1.2698(5)
C21 C 0.9568(8) 1.0569(6) 1.3678(6)
C22 C 1.0724(8) 1.0383(6) 1.4303(6)
C23 C 1.1361(8) 1.0933(6) 1.5311(6)
H23 H 1.1097 1.1515 1.5695
C24 C 1.2405(8) 1.0571(6) 1.5715(6)
C25 C 1.3080(8) 1.1101(6) 1.6774(6)
C26 C 1.3920(8) 1.2341(7) 1.8491(6)
H26 H 1.4108 1.2903 1.9111
C27 C 1.4480(9) 1.1515(7) 1.8325(7)
H27 H 1.5110 1.1441 1.8837
C28 C 1.4100(7) 1.0729(5) 1.7334(5)
H28 H 1.4431 1.0113 1.7098
C29 C 1.2759(8) 0.9746(6) 1.5149(6)
H29 H 1.3469 0.9516 1.5443
C30 C 1.2117(8) 0.9214(6) 1.4140(5)
H30 H 1.2398 0.8649 1.3755
C31 C 1.1082(8) 0.9533(6) 1.3734(5)
C32 C 1.0200(8) 0.9142(6) 1.2713(6)
C33 C 1.0156(7) 0.8334(6) 1.1879(5)
H33 H 1.0764 0.7909 1.1882
C34 C 0.9183(8) 0.8160(6) 1.1021(6)
C35 C 0.8925(10) 0.7312(7) 1.0013(6)
C36 C 0.8808(9) 0.6203(6) 0.9955(7)
H36A H 0.9580 0.6115 1.0385
H36B H 0.8649 0.5693 0.9284
C37 C 0.7819(10) 0.5929(7) 1.0240(6)
H37A H 0.7966 0.6459 1.0902
H37B H 0.7048 0.6002 0.9798
C38 C 0.7691(10) 0.4836(8) 1.0223(7)
H38A H 0.6987 0.4723 1.0369
H38B H 0.8409 0.4794 1.0737
C39 C 0.7536(10) 0.3918(8) 0.9210(8)
H39A H 0.8281 0.3989 0.9103
H39B H 0.7433 0.3225 0.9244
C40 C 0.6479(10) 0.3909(8) 0.8338(7)
H40A H 0.5740 0.3907 0.8465
H40B H 0.6619 0.4566 0.8254
C41 C 0.6312(10) 0.3010(7) 0.7464(7)
H41A H 0.6206 0.2353 0.7557
H41B H 0.7039 0.3028 0.7323
C42 C 0.5239(9) 0.2975(7) 0.6608(7)
H42A H 0.5304 0.3660 0.6552
H42B H 0.4500 0.2881 0.6718
C43 C 0.5150(9) 0.2078(8) 0.5672(7)
H43A H 0.5155 0.1404 0.5753
H43B H 0.5865 0.2205 0.5544
C44 C 0.4024(10) 0.1957(8) 0.4794(8)
H44A H 0.3308 0.1782 0.4902
H44B H 0.3990 0.2645 0.4738
C45 C 0.3982(10) 0.1120(7) 0.3864(7)
H45A H 0.4028 0.0433 0.3922
H45B H 0.4691 0.1301 0.3749
C46 C 0.2859(10) 0.0994(8) 0.3003(8)
H46A H 0.2831 0.1674 0.2933
H46B H 0.2151 0.0843 0.3132
C47 C 0.2779(12) 0.0107(7) 0.2048(8)
H47A H 0.3489 0.0237 0.1926
H47B H 0.2059 0.0097 0.1517
H47C H 0.2736 -0.0578 0.2091
C48 C 0.9886(10) 0.7457(6) 0.9661(7)
H48A H 0.9683 0.6880 0.9010
H48B H 1.0652 0.7369 1.0098
C49 C 1.0083(10) 0.8509(7) 0.9602(7)
H49A H 1.0193 0.9092 1.0230
H49B H 0.9356 0.8560 0.9101
C50 C 1.1153(12) 0.8661(8) 0.9362(8)
H50A H 1.1890 0.8659 0.9884
H50B H 1.1223 0.9364 0.9340
C51 C 1.1061(11) 0.7757(10) 0.8344(8)
H51A H 1.1777 0.7924 0.8231
H51B H 1.1098 0.7072 0.8405
C52 C 0.9938(10) 0.7599(8) 0.7435(7)
H52A H 0.9221 0.7411 0.7536
H52B H 0.9888 0.8285 0.7378
C53 C 0.9894(11) 0.6813(8) 0.6544(8)
H53A H 0.9969 0.6129 0.6603
H53B H 1.0589 0.7014 0.6424
C54 C 0.8789(10) 0.6663(8) 0.5706(8)
H54A H 0.8733 0.7345 0.5640
H54B H 0.8097 0.6496 0.5844
C55 C 0.8680(11) 0.5813(8) 0.4752(8)
H55A H 0.9402 0.5959 0.4639
H55B H 0.8692 0.5127 0.4812
C56 C 0.7616(10) 0.5677(8) 0.3882(8)
H56A H 0.7627 0.6346 0.3793
H56B H 0.6891 0.5569 0.4004
C57 C 0.7501(11) 0.4738(8) 0.2909(9)
H57A H 0.8174 0.4873 0.2736
H57B H 0.7548 0.4068 0.2998
C58 C 0.6321(12) 0.4619(10) 0.2090(9)
H58A H 0.6300 0.5255 0.1949
H58B H 0.5643 0.4541 0.2277
C59 C 0.6221(14) 0.3599(10) 0.1170(9)
H59A H 0.6748 0.3757 0.0883
H59B H 0.5391 0.3388 0.0694
H59C H 0.6461 0.3018 0.1361
